data_5000196
loop_
_publ_author_name
'Bond, Andrew D.'
'Davies, John E.'

_publ_section_title
;
 (1S)-(-)-\a-Pinene
;
_journal_issue 11
_journal_name_full 'Acta Crystallographica Section E'
_journal_page_first o1039
_journal_page_last o1040
_journal_paper_doi 10.1107/S1600536801016415
_journal_volume 57
_journal_year 2001
_chemical_formula_sum 'C10 H16'
_space_group_IT_number 19
_symmetry_cell_setting orthorhombic
_symmetry_Int_Tables_number 19
_symmetry_space_group_name_Hall 'P 2ac 2ab'
_symmetry_space_group_name_H-M 'P 21 21 21'
_cell_angle_alpha 90
_cell_angle_beta 90
_cell_angle_gamma 90
_cell_formula_units_Z 4
_cell_length_a 7.1944(6)
_cell_length_b 7.5920(3)
_cell_length_c 15.9190(15)
_cod_duplicate_entry 2200665
_cod_database_code 5000196

loop_
_symmetry_equiv_pos_site_id
_symmetry_equiv_pos_as_xyz
1 x,y,z
2 1/2-x,-y,1/2+z
3 1/2+x,1/2-y,-z
4 -x,1/2+y,1/2-z

loop_
_atom_site_label
_atom_site_type_symbol
_atom_site_fract_x
_atom_site_fract_y
_atom_site_fract_z
C1 C 0.8184(3) -0.0414(3) 0.34005(13)
H1 H 0.84670 -0.14690 0.30580
C2 C 0.7443(3) -0.0758(3) 0.42735(12)
C3 C 0.7112(3) 0.0642(3) 0.47423(13)
H2 H 0.66840 0.05010 0.52960
C4 C 0.7418(3) 0.2465(3) 0.43954(13)
H3 H 0.82820 0.31110 0.47580
H4 H 0.62360 0.31070 0.43850
C5 C 0.8211(3) 0.2352(3) 0.35071(13)
H5 H 0.85240 0.34950 0.32430
C6 C 0.7035(3) 0.1064(3) 0.29525(12)
C7 C 0.9778(3) 0.0946(3) 0.34910(14)
H6 H 1.06030 0.10210 0.30020
H7 H 1.04830 0.08500 0.40160
C8 C 0.4934(3) 0.1089(3) 0.30463(14)
H8 H 0.43970 0.01560 0.27090
H9 H 0.44570 0.22170 0.28590
H10 H 0.46080 0.09110 0.36310
C9 C 0.7516(3) 0.1208(3) 0.20215(13)
H11 H 0.69260 0.02540 0.17170
H12 H 0.88530 0.11350 0.19510
H13 H 0.70750 0.23270 0.18050
C10 C 0.7134(4) -0.2629(3) 0.45502(15)
H14 H 0.67570 -0.26440 0.51350
H15 H 0.82780 -0.32920 0.44850
H16 H 0.61680 -0.31590 0.42080

loop_
_atom_type_symbol
_atom_type_radius_bond
C 0.68
H 0.23
